data_4511730
loop_
_publ_author_name
'Ramirez-Montes, Pedro I.'
'Ochoa, Mar\'ia E.'
'Santillan, Rosa'
'Ram\'irez, Daniel J.'
'Farf\'an, Norberto'

_publ_section_title
;
 Steroidal Wheel-and-Axle Host Type Molecules: Insights from Awkward
 Shape, Conformation,Z&#x2032; &gt; 1 and Packing
;
_journal_issue 9
_journal_name_full 'Crystal Growth &amp; Design'
_journal_page_first 4681
_journal_paper_doi 10.1021/cg500772f
_journal_volume 14
_journal_year 2014
_chemical_absolute_configuration syn
_chemical_compound_source 'synthesis as described'
_chemical_formula_moiety 'C48 H58 O4, C2 H3 N1'
_chemical_formula_sum 'C50 H61 N O4'
_chemical_formula_weight 740.00
_chemical_melting_point 469.6(5)
_chemical_name_systematic
;
1,4-bis[4-estren-17?-ethynyl-18a-homo-17?-ol-3-one]-benzene
;
_space_group_crystal_system monoclinic
_space_group_IT_number 4
_space_group_name_Hall 'P 2yb'
_space_group_name_H-M_alt 'P 1 21 1'
_symmetry_space_group_name_Hall 'P 2yb'
_symmetry_space_group_name_H-M 'P 1 21 1'
_atom_sites_solution_hydrogens mixed
_audit_conform_dict_location ftp://ftp.iucr.org/pub/cif_core.dic
_audit_conform_dict_name cif_core.dic
_audit_conform_dict_version 2.4.3
_audit_creation_date 2014-05-19
_audit_creation_method 'WinGX routine CIF_UPDATE'
_cell_angle_alpha 90.0000
_cell_angle_beta 100.9196(11)
_cell_angle_gamma 90.0000
_cell_formula_units_Z 4
_cell_length_a 13.52420(20)
_cell_length_b 13.47900(29)
_cell_length_c 23.94720(50)
_cell_measurement_reflns_used 71366
_cell_measurement_temperature 298(2)
_cell_measurement_theta_max 26.37
_cell_measurement_theta_min 2.91
_cell_measurement_wavelength 0.71073
_cell_volume 4286.36(14)
_computing_cell_refinement 'HKL Scalepack (Otwinowski & Minor 1997)'
_computing_data_collection 'Collect (Bruker AXS BV, 1997-2004)'
_computing_data_reduction 'HKL Denzo and Scalepack (Otwinowski & Minor 1997)'
_computing_molecular_graphics 'ORTEP-3 for Windows (Farrugia, 2012)'
_computing_publication_material 'WinGX publication routines (Farrugia, 2012)'
_computing_structure_refinement 'SHELXL-2013 (Sheldrick, 2013)'
_computing_structure_solution 'SIR-2011 (Burla et al., 2012)'
_diffrn_ambient_temperature 298(2)
_diffrn_detector 'CCD plate'
_diffrn_detector_area_resol_mean 9
_diffrn_measured_fraction_theta_full 0.995
_diffrn_measured_fraction_theta_max 0.995
_diffrn_measurement_device '95mm CCD camera on \k-goniostat'
_diffrn_measurement_device_type KappaCCD
_diffrn_measurement_method 'CCD rotation images, thick slices'
_diffrn_orient_matrix_UB_11 0.042257
_diffrn_orient_matrix_UB_12 -0.057641
_diffrn_orient_matrix_UB_13 0.016441
_diffrn_orient_matrix_UB_21 0.061149
_diffrn_orient_matrix_UB_22 0.043295
_diffrn_orient_matrix_UB_23 0.006212
_diffrn_orient_matrix_UB_31 -0.012083
_diffrn_orient_matrix_UB_32 0.017525
_diffrn_orient_matrix_UB_33 0.038727
_diffrn_radiation_monochromator 'horizonally mounted graphite crystal'
_diffrn_radiation_probe x-ray
_diffrn_radiation_type MoK\a
_diffrn_radiation_wavelength 0.71073
_diffrn_reflns_av_R_equivalents 0.065
_diffrn_reflns_Laue_measured_fraction_full 0.995
_diffrn_reflns_Laue_measured_fraction_max 0.995
_diffrn_reflns_limit_h_max 16
_diffrn_reflns_limit_h_min -16
_diffrn_reflns_limit_k_max 16
_diffrn_reflns_limit_k_min -16
_diffrn_reflns_limit_l_max 29
_diffrn_reflns_limit_l_min -29
_diffrn_reflns_number 65427
_diffrn_reflns_point_group_measured_fraction_full 0.995
_diffrn_reflns_point_group_measured_fraction_max 0.996
_diffrn_reflns_reduction_process
;
        Scaled and merged with Sortav
        R.H. Blessing, (1987) Cryst. Rev. 1, 3-58
        R.H. Blessing, (1989) J. Appl. Cryst. 22, 396-397
;
_diffrn_reflns_theta_full 25.242
_diffrn_reflns_theta_max 26.378
_diffrn_reflns_theta_min 3.026
_diffrn_source 'Enraf Nonius FR590'
_exptl_absorpt_coefficient_mu 0.071
_exptl_absorpt_correction_T_max 1.0343
_exptl_absorpt_correction_T_min 0.9565
_exptl_absorpt_correction_type multi-scan
_exptl_absorpt_process_details
;
[c.f. r.h. blessing, acta cryst. (1995), a51, 33-38]
;
_exptl_crystal_colour colorless
_exptl_crystal_density_diffrn 1.147
_exptl_crystal_density_method 'not measured'
_exptl_crystal_description Plate
_exptl_crystal_F_000 1600
_exptl_crystal_size_max 0.25
_exptl_crystal_size_mid 0.125
_exptl_crystal_size_min 0.1
_refine_diff_density_max 0.265
_refine_diff_density_min -0.283
_refine_diff_density_rms 0.063
_refine_ls_extinction_coef 0.073(5)
_refine_ls_extinction_expression Fc^*^=kFc[1+0.001xFc^2^\l^3^/sin(2\q)]^-1/4^
_refine_ls_extinction_method SHELXL
_refine_ls_goodness_of_fit_ref 1.14
_refine_ls_hydrogen_treatment mixed
_refine_ls_matrix_type full
_refine_ls_number_constraints 0
_refine_ls_number_parameters 1006
_refine_ls_number_reflns 17445
_refine_ls_number_restraints 5
_refine_ls_restrained_S_all 1.14
_refine_ls_R_factor_all 0.1415
_refine_ls_R_factor_gt 0.0938
_refine_ls_shift/su_max 0.001
_refine_ls_shift/su_mean 0
_refine_ls_structure_factor_coef Fsqd
_refine_ls_weighting_details
;
 w=1/[\s^2^(Fo^2^)+(0.0840P)^2^+2.3847P]
 where P=(Fo^2^+2Fc^2^)/3
;
_refine_ls_weighting_scheme calc
_refine_ls_wR_factor_gt 0.2083
_refine_ls_wR_factor_ref 0.232
_reflns_number_gt 11609
_reflns_number_total 17445
_reflns_threshold_expression 'I > 2\s(I)'
_cod_data_source_file compound_3.cif
_cod_data_source_block LEVO_2H_SAN617
_cod_depositor_comments
;
The following automatic conversions were performed:

'_chemical_melting_point' value '
469.15 - 470.15' was changed to
'469.6(5)' - the average value was taken and precision was estimated.

Automatic conversion script
Id: cif_fix_values 2281 2013-09-26 08:29:07Z andrius 

 Adding full bibliography for 4511730--4511732.cif.
;
_cod_original_cell_volume 4286.359(146)
_cod_database_code 4511730

loop_
_space_group_symop_operation_xyz
'x, y, z'
'-x, y+1/2, -z'

loop_
_atom_site_label
_atom_site_type_symbol
_atom_site_fract_x
_atom_site_fract_y
_atom_site_fract_z
_atom_site_U_iso_or_equiv
_atom_site_adp_type
_atom_site_occupancy
_atom_site_calc_flag
O3 O 0.0616(6) 0.6685(7) -0.2544(3) 0.140(3) Uani 1 d
C1 C -0.0902(8) 0.6369(7) -0.1508(4) 0.102(3) Uani 1 d
H1A H -0.1606 0.6445 -0.1484 0.123 Uiso 1 calc
H1B H -0.0534 0.692 -0.1306 0.123 Uiso 1 calc
C2 C -0.0796(9) 0.6398(9) -0.2127(4) 0.122(4) Uani 1 d
H2A H -0.1238 0.5904 -0.2338 0.147 Uiso 1 calc
H2B H -0.1009 0.7044 -0.2285 0.147 Uiso 1 calc
C3 C 0.0239(8) 0.6212(7) -0.2206(4) 0.094(3) Uani 1 d
C4 C 0.0763(7) 0.5428(6) -0.1851(3) 0.085(2) Uani 1 d
H4 H 0.1377 0.5207 -0.1926 0.102 Uiso 1 calc
C5 C 0.0410(6) 0.5010(6) -0.1424(3) 0.076(2) Uani 1 d
C6 C 0.0878(7) 0.4115(6) -0.1130(3) 0.087(2) Uani 1 d
H6A H 0.1493 0.3966 -0.1266 0.104 Uiso 1 calc
H6B H 0.0424 0.3557 -0.1225 0.104 Uiso 1 calc
C7 C 0.1120(6) 0.4238(6) -0.0493(3) 0.078(2) Uani 1 d
H7A H 0.1661 0.4716 -0.0393 0.094 Uiso 1 calc
H7B H 0.1351 0.361 -0.0318 0.094 Uiso 1 calc
C8 C 0.0209(5) 0.4589(5) -0.0258(3) 0.0629(16) Uani 1 d
H8 H -0.0311 0.4075 -0.0339 0.075 Uiso 1 calc
C9 C -0.0216(5) 0.5542(4) -0.0560(3) 0.0599(15) Uani 1 d
H9 H 0.0328 0.6032 -0.0493 0.072 Uiso 1 calc
C10 C -0.0507(6) 0.5401(5) -0.1223(3) 0.0735(18) Uani 1 d
H10 H -0.1041 0.4902 -0.1304 0.088 Uiso 1 calc
C11 C -0.1077(5) 0.5973(5) -0.0304(3) 0.0669(17) Uani 1 d
H11A H -0.1652 0.553 -0.0385 0.08 Uiso 1 calc
H11B H -0.1277 0.6607 -0.0482 0.08 Uiso 1 calc
C12 C -0.0779(5) 0.6118(5) 0.0341(3) 0.0685(18) Uani 1 d
H12A H -0.024 0.6601 0.0423 0.082 Uiso 1 calc
H12B H -0.1351 0.6371 0.0487 0.082 Uiso 1 calc
C13 C -0.0437(5) 0.5147(4) 0.0630(3) 0.0615(16) Uani 1 d
C14 C 0.0449(5) 0.4743(5) 0.0376(3) 0.0640(17) Uani 1 d
H14 H 0.0973 0.5254 0.0445 0.077 Uiso 1 calc
C15 C 0.0848(7) 0.3876(6) 0.0750(3) 0.089(2) Uani 1 d
H15A H 0.155 0.3752 0.0739 0.107 Uiso 1 calc
H15B H 0.0462 0.328 0.0633 0.107 Uiso 1 calc
C16 C 0.0721(8) 0.4206(6) 0.1351(4) 0.095(3) Uani 1 d
H16A H 0.1374 0.4316 0.1592 0.114 Uiso 1 calc
H16B H 0.0368 0.37 0.1525 0.114 Uiso 1 calc
C17 C 0.0102(6) 0.5184(5) 0.1278(3) 0.079(2) Uani 1 d
C18 C -0.1327(6) 0.4405(6) 0.0571(3) 0.079(2) Uani 1 d
H18A H -0.1408 0.4096 0.0199 0.095 Uiso 1 calc
H18B H -0.1144 0.3886 0.0852 0.095 Uiso 1 calc
C19 C -0.2344(7) 0.4823(7) 0.0639(4) 0.101(3) Uani 1 d
H19A H -0.2273 0.5171 0.0994 0.151 Uiso 1 calc
H19B H -0.2817 0.429 0.0633 0.151 Uiso 1 calc
H19C H -0.2584 0.5273 0.0332 0.151 Uiso 1 calc
C20 C 0.0781(6) 0.6043(6) 0.1374(3) 0.0721(18) Uani 1 d
C21 C 0.1332(6) 0.6724(6) 0.1426(3) 0.0751(19) Uani 1 d
C22 C 0.1993(5) 0.7581(5) 0.1441(3) 0.0638(16) Uani 1 d
C23 C 0.2202(5) 0.7948(5) 0.0921(3) 0.0663(17) Uani 1 d
H23 H 0.1909 0.765 0.0579 0.08 Uiso 1 calc
C24 C 0.2465(6) 0.8021(6) 0.1935(3) 0.083(2) Uani 1 d
H24 H 0.2355 0.7777 0.2281 0.1 Uiso 1 calc
O17 O -0.0564(5) 0.5180(5) 0.1665(2) 0.1000(18) Uani 1 d
H17 H -0.0399 0.5613 0.1905 0.15 Uiso 1 calc
O3A O 0.4905(5) 1.0902(6) -0.2810(3) 0.122(2) Uani 1 d
C1A C 0.5745(6) 1.0437(6) -0.1313(3) 0.082(2) Uani 1 d
H1A1 H 0.521 0.9956 -0.1318 0.098 Uiso 1 calc
H1A2 H 0.6348 1.0173 -0.1075 0.098 Uiso 1 calc
C2A C 0.5935(6) 1.0556(8) -0.1909(3) 0.091(2) Uani 1 d
H2A1 H 0.6533 1.0957 -0.19 0.109 Uiso 1 calc
H2A2 H 0.6057 0.9909 -0.206 0.109 Uiso 1 calc
C3A C 0.5064(7) 1.1036(7) -0.2292(4) 0.092(2) Uani 1 d
C4A C 0.4469(7) 1.1709(7) -0.2028(4) 0.092(2) Uani 1 d
H4A H 0.3923 1.2018 -0.2257 0.111 Uiso 1 calc
C5A C 0.4657(5) 1.1918(6) -0.1470(3) 0.0742(19) Uani 1 d
C6A C 0.4103(6) 1.2757(6) -0.1238(4) 0.089(2) Uani 1 d
H6A1 H 0.4522 1.3346 -0.1203 0.107 Uiso 1 calc
H6A2 H 0.3492 1.2902 -0.151 0.107 Uiso 1 calc
C7A C 0.3828(6) 1.2538(6) -0.0671(3) 0.081(2) Uani 1 d
H7A1 H 0.3301 1.204 -0.0717 0.098 Uiso 1 calc
H7A2 H 0.3573 1.3136 -0.0522 0.098 Uiso 1 calc
C8A C 0.4751(5) 1.2162(5) -0.0251(3) 0.0695(18) Uani 1 d
H8A H 0.5269 1.2677 -0.0227 0.083 Uiso 1 calc
C9A C 0.5177(5) 1.1241(5) -0.0465(3) 0.0625(16) Uani 1 d
H9A H 0.4634 1.0748 -0.0516 0.075 Uiso 1 calc
C10A C 0.5460(5) 1.1375(5) -0.1053(3) 0.0672(17) Uani 1 d
H10A H 0.6059 1.1799 -0.0995 0.081 Uiso 1 calc
C11A C 0.6050(5) 1.0788(5) -0.0038(3) 0.0719(18) Uani 1 d
H11C H 0.6637 1.1211 -0.0014 0.086 Uiso 1 calc
H11D H 0.6217 1.0146 -0.0179 0.086 Uiso 1 calc
C12A C 0.5812(6) 1.0657(5) 0.0560(3) 0.078(2) Uani 1 d
H12C H 0.5282 1.0168 0.0549 0.093 Uiso 1 calc
H12D H 0.6406 1.0419 0.0818 0.093 Uiso 1 calc
C13A C 0.5474(6) 1.1649(5) 0.0779(3) 0.0710(18) Uani 1 d
C14A C 0.4562(5) 1.2005(5) 0.0349(3) 0.0762(19) Uani 1 d
H14A H 0.4059 1.1475 0.0322 0.091 Uiso 1 calc
C15A C 0.4145(7) 1.2875(6) 0.0654(4) 0.094(2) Uani 1 d
H15C H 0.449 1.3489 0.06 0.113 Uiso 1 calc
H15D H 0.3429 1.2962 0.0513 0.113 Uiso 1 calc
C16A C 0.4350(8) 1.2572(6) 0.1280(4) 0.098(3) Uani 1 d
H16C H 0.3722 1.2424 0.1402 0.118 Uiso 1 calc
H16D H 0.4683 1.3107 0.1514 0.118 Uiso 1 calc
C17A C 0.5030(7) 1.1644(6) 0.1340(4) 0.088(2) Uani 1 d
C18A C 0.6352(5) 1.2423(6) 0.0854(3) 0.077(2) Uani 1 d
H18C H 0.639 1.2683 0.0481 0.092 Uiso 1 calc
H18D H 0.6174 1.2971 0.1078 0.092 Uiso 1 calc
C19A C 0.7395(7) 1.2067(8) 0.1129(4) 0.104(3) Uani 1 d
H19D H 0.734 1.1594 0.1422 0.157 Uiso 1 calc
H19E H 0.7792 1.2622 0.1293 0.157 Uiso 1 calc
H19F H 0.7713 1.176 0.0848 0.157 Uiso 1 calc
C20A C 0.4404(6) 1.0749(6) 0.1360(3) 0.080(2) Uani 1 d
C21A C 0.3920(6) 1.0042(7) 0.1404(3) 0.080(2) Uani 1 d
C22A C 0.3279(5) 0.9183(5) 0.1415(3) 0.0700(18) Uani 1 d
C23A C 0.2832(5) 0.8737(6) 0.0920(3) 0.0684(18) Uani 1 d
H23A H 0.296 0.8976 0.0577 0.082 Uiso 1 calc
C24A C 0.3096(6) 0.8813(6) 0.1930(3) 0.083(2) Uani 1 d
H24A H 0.3404 0.9106 0.2271 0.099 Uiso 1 calc
O17A O 0.5765(6) 1.1634(5) 0.1849(3) 0.109(2) Uani 1 d
O3C O 0.3193(6) 0.2990(8) 0.2386(3) 0.151(3) Uani 1 d
C1C C 0.3960(6) 0.1561(8) 0.3624(3) 0.096(3) Uani 1 d
H1C1 H 0.39 0.0882 0.3746 0.115 Uiso 1 calc
H1C2 H 0.3474 0.1958 0.3775 0.115 Uiso 1 calc
C2C C 0.3716(8) 0.1600(10) 0.2988(4) 0.115(3) Uani 1 d
H2C1 H 0.4168 0.1166 0.2833 0.138 Uiso 1 calc
H2C2 H 0.3033 0.1369 0.2855 0.138 Uiso 1 calc
C3C C 0.3819(9) 0.2637(12) 0.2785(4) 0.130(4) Uani 1 d
C4C C 0.4721(8) 0.3157(8) 0.3063(4) 0.103(3) Uani 1 d
H4C H 0.4897 0.3749 0.2909 0.124 Uiso 1 calc
C5C C 0.5302(6) 0.2805(7) 0.3535(4) 0.086(2) Uani 1 d
C6C C 0.6291(7) 0.3300(7) 0.3783(4) 0.099(3) Uani 1 d
H6C1 H 0.6326 0.3928 0.359 0.119 Uiso 1 calc
H6C2 H 0.6835 0.2887 0.3704 0.119 Uiso 1 calc
C7C C 0.6465(6) 0.3493(6) 0.4422(4) 0.083(2) Uani 1 d
H7C1 H 0.7161 0.3684 0.4556 0.099 Uiso 1 calc
H7C2 H 0.6041 0.4038 0.4498 0.099 Uiso 1 calc
C8C C 0.6231(4) 0.2588(5) 0.4742(3) 0.0611(16) Uani 1 d
H8C H 0.6709 0.2069 0.4684 0.073 Uiso 1 calc
C9C C 0.5165(4) 0.2197(5) 0.4503(3) 0.0610(16) Uani 1 d
H9C H 0.4701 0.2746 0.4531 0.073 Uiso 1 calc
C10C C 0.5041(5) 0.1947(6) 0.3873(3) 0.0716(18) Uani 1 d
H10C H 0.5513 0.141 0.3836 0.086 Uiso 1 calc
C11C C 0.4867(4) 0.1353(5) 0.4863(3) 0.0632(16) Uani 1 d
H11E H 0.4167 0.1185 0.4724 0.076 Uiso 1 calc
H11F H 0.527 0.0773 0.4818 0.076 Uiso 1 calc
C12C C 0.5007(4) 0.1608(5) 0.5492(3) 0.0606(16) Uani 1 d
H12E H 0.4571 0.2159 0.5543 0.073 Uiso 1 calc
H12F H 0.4819 0.1043 0.5699 0.073 Uiso 1 calc
C13C C 0.6094(4) 0.1886(5) 0.5726(3) 0.0589(15) Uani 1 d
C14C C 0.6366(4) 0.2767(5) 0.5366(3) 0.0642(17) Uani 1 d
H14C H 0.5894 0.3299 0.5411 0.077 Uiso 1 calc
C15C C 0.7395(5) 0.3100(6) 0.5706(3) 0.080(2) Uani 1 d
H15E H 0.7936 0.2715 0.5599 0.096 Uiso 1 calc
H15F H 0.7511 0.3797 0.5641 0.096 Uiso 1 calc
C16C C 0.7333(5) 0.2918(7) 0.6322(4) 0.091(2) Uani 1 d
H16E H 0.7331 0.3545 0.6521 0.109 Uiso 1 calc
H16F H 0.791 0.2535 0.6508 0.109 Uiso 1 calc
C17C C 0.6358(5) 0.2347(5) 0.6336(3) 0.0674(18) Uani 1 d
C18C C 0.6809(5) 0.0995(5) 0.5713(3) 0.0660(17) Uani 1 d
H18E H 0.6958 0.0943 0.5334 0.079 Uiso 1 calc
H18F H 0.7438 0.1133 0.5972 0.079 Uiso 1 calc
C19C C 0.6412(6) -0.0016(6) 0.5875(4) 0.091(2) Uani 1 d
H19G H 0.6145 0.0053 0.6217 0.136 Uiso 1 calc
H19H H 0.6952 -0.0489 0.5935 0.136 Uiso 1 calc
H19I H 0.589 -0.0243 0.5572 0.136 Uiso 1 calc
C20C C 0.5554(5) 0.3043(6) 0.6426(3) 0.0701(18) Uani 1 d
C21C C 0.4894(5) 0.3619(5) 0.6460(3) 0.0670(17) Uani 1 d
C22C C 0.4050(5) 0.4248(5) 0.6415(3) 0.0606(15) Uani 1 d
C23C C 0.3452(5) 0.4405(5) 0.5873(3) 0.0601(16) Uani 1 d
H23C H 0.363 0.4096 0.5559 0.072 Uiso 1 calc
C24C C 0.3763(5) 0.4731(6) 0.6872(3) 0.0693(18) Uani 1 d
H24C H 0.4152 0.4656 0.7233 0.083 Uiso 1 calc
O17C O 0.6554(4) 0.1647(4) 0.6791(2) 0.0852(15) Uani 1 d
H17C H 0.6177 0.117 0.6716 0.128 Uiso 1 calc
O3D O -0.1221(7) 0.7072(6) 0.1913(3) 0.137(3) Uani 1 d
C1D C -0.0449(8) 0.8161(7) 0.3285(3) 0.099(3) Uani 1 d
H1D1 H -0.0242 0.8815 0.3431 0.119 Uiso 1 calc
H1D2 H 0.0136 0.773 0.3359 0.119 Uiso 1 calc
C2D C -0.0839(10) 0.8222(8) 0.2652(4) 0.118(3) Uani 1 d
H2D1 H -0.135 0.8735 0.2579 0.142 Uiso 1 calc
H2D2 H -0.029 0.8423 0.2468 0.142 Uiso 1 calc
C3D C -0.1263(8) 0.7308(7) 0.2393(4) 0.097(3) Uani 1 d
C4D C -0.1837(7) 0.6707(7) 0.2745(4) 0.095(3) Uani 1 d
H4D H -0.2177 0.6146 0.2584 0.114 Uiso 1 calc
C5D C -0.1884(6) 0.6935(6) 0.3273(3) 0.076(2) Uani 1 d
C6D C -0.2592(6) 0.6382(7) 0.3579(3) 0.089(2) Uani 1 d
H6D1 H -0.2827 0.5789 0.3365 0.107 Uiso 1 calc
H6D2 H -0.3173 0.6796 0.3593 0.107 Uiso 1 calc
C7D C -0.2101(5) 0.6086(6) 0.4185(3) 0.080(2) Uani 1 d
H7D1 H -0.1605 0.557 0.4173 0.097 Uiso 1 calc
H7D2 H -0.2609 0.5826 0.4383 0.097 Uiso 1 calc
C8D C -0.1592(5) 0.6990(5) 0.4504(3) 0.0643(16) Uani 1 d
H8D H -0.2106 0.75 0.4511 0.077 Uiso 1 calc
C9D C -0.0789(5) 0.7421(5) 0.4205(3) 0.0605(16) Uani 1 d
H9D H -0.0319 0.6882 0.4168 0.073 Uiso 1 calc
C10D C -0.1260(6) 0.7756(6) 0.3597(3) 0.075(2) Uani 1 d
H10D H -0.172 0.8305 0.3632 0.09 Uiso 1 calc
C11D C -0.0185(5) 0.8232(5) 0.4542(3) 0.0664(17) Uani 1 d
H11G H -0.0615 0.8807 0.4545 0.08 Uiso 1 calc
H11H H 0.0358 0.8421 0.435 0.08 Uiso 1 calc
C12D C 0.0271(4) 0.7951(5) 0.5161(3) 0.0615(16) Uani 1 d
H12G H 0.0757 0.7421 0.5165 0.074 Uiso 1 calc
H12H H 0.0616 0.8519 0.5356 0.074 Uiso 1 calc
C13D C -0.0569(4) 0.7615(5) 0.5461(3) 0.0573(15) Uani 1 d
C14D C -0.1105(5) 0.6731(5) 0.5128(3) 0.0639(16) Uani 1 d
H14D H -0.0587 0.6231 0.5109 0.077 Uiso 1 calc
C15D C -0.1790(5) 0.6301(7) 0.5509(3) 0.081(2) Uani 1 d
H15G H -0.1943 0.561 0.5419 0.097 Uiso 1 calc
H15H H -0.2414 0.6671 0.5469 0.097 Uiso 1 calc
C16D C -0.1162(6) 0.6412(8) 0.6113(3) 0.095(3) Uani 1 d
H16G H -0.0919 0.577 0.6263 0.114 Uiso 1 calc
H16H H -0.1566 0.6701 0.6366 0.114 Uiso 1 calc
C17D C -0.0254(5) 0.7111(6) 0.6062(3) 0.0666(17) Uani 1 d
C18D C -0.1291(5) 0.8469(5) 0.5521(3) 0.0669(17) Uani 1 d
H18G H -0.1765 0.8538 0.5164 0.08 Uiso 1 calc
H18H H -0.1674 0.829 0.581 0.08 Uiso 1 calc
C19D C -0.0803(6) 0.9466(6) 0.5675(4) 0.089(2) Uani 1 d
H19J H -0.0295 0.9401 0.6012 0.133 Uiso 1 calc
H19K H -0.1304 0.9932 0.5742 0.133 Uiso 1 calc
H19L H -0.05 0.9699 0.5367 0.133 Uiso 1 calc
C20D C 0.0674(5) 0.6516(6) 0.6100(3) 0.0714(18) Uani 1 d
C21D C 0.1429(5) 0.6042(5) 0.6183(3) 0.0673(17) Uani 1 d
C22D C 0.2335(4) 0.5452(5) 0.6266(3) 0.0578(15) Uani 1 d
C23D C 0.2617(5) 0.4998(5) 0.5797(3) 0.0607(16) Uani 1 d
H23D H 0.2239 0.5097 0.5435 0.073 Uiso 1 calc
C24D C 0.2927(5) 0.5311(6) 0.6801(3) 0.0693(18) Uani 1 d
H24D H 0.2748 0.5619 0.7115 0.083 Uiso 1 calc
O17D O -0.0093(4) 0.7827(4) 0.6499(2) 0.0901(16) Uani 1 d
H17D H 0.0161 0.7561 0.68 0.135 Uiso 1 calc
C1S C 0.8291(11) 0.3952(12) 0.2629(7) 0.170(6) Uani 1 d
H1S1 H 0.8705 0.3967 0.2344 0.255 Uiso 1 calc
H1S2 H 0.8459 0.338 0.2866 0.255 Uiso 1 calc
H1S3 H 0.8407 0.4541 0.2857 0.255 Uiso 1 calc
C2S C 0.7283(11) 0.3906(9) 0.2366(5) 0.117(3) Uani 1 d
N1S N 0.6437(11) 0.3912(14) 0.2162(6) 0.210(7) Uani 1 d
C1S1 C 0.1665(12) 0.4514(14) 0.2859(5) 0.174(6) Uani 1 d
H1S4 H 0.2338 0.4545 0.3076 0.261 Uiso 1 calc
H1S5 H 0.1688 0.4437 0.2463 0.261 Uiso 1 calc
H1S6 H 0.1319 0.3959 0.2985 0.261 Uiso 1 calc
C2S2 C 0.1128(10) 0.5433(12) 0.2941(5) 0.123(4) Uani 1 d
N2S N 0.0676(12) 0.6083(13) 0.3046(8) 0.233(9) Uani 1 d
H17A H 0.591(10) 1.224(3) 0.190(6) 0.18(6) Uiso 1 d

loop_
_atom_site_aniso_label
_atom_site_aniso_U_11
_atom_site_aniso_U_22
_atom_site_aniso_U_33
_atom_site_aniso_U_23
_atom_site_aniso_U_13
_atom_site_aniso_U_12
O3 0.183(7) 0.164(7) 0.069(4) 0.040(4) 0.011(4) -0.025(6)
C1 0.126(7) 0.094(6) 0.083(6) 0.024(5) 0.009(5) 0.014(5)
C2 0.158(10) 0.127(8) 0.073(6) 0.030(6) -0.001(6) 0.012(8)
C3 0.133(8) 0.088(6) 0.060(5) 0.002(4) 0.016(5) -0.008(6)
C4 0.101(6) 0.088(5) 0.068(5) -0.011(4) 0.020(4) -0.010(5)
C5 0.104(6) 0.071(4) 0.054(4) -0.009(3) 0.020(4) -0.007(4)
C6 0.123(7) 0.068(5) 0.075(5) 0.002(4) 0.033(4) 0.021(5)
C7 0.079(5) 0.082(5) 0.075(5) 0.002(4) 0.017(4) 0.011(4)
C8 0.081(4) 0.047(3) 0.061(4) 0.005(3) 0.014(3) 0.003(3)
C9 0.064(4) 0.049(3) 0.066(4) 0.001(3) 0.011(3) -0.002(3)
C10 0.084(5) 0.071(4) 0.063(4) 0.004(3) 0.007(3) -0.001(4)
C11 0.072(4) 0.057(4) 0.072(4) 0.004(3) 0.014(3) 0.002(3)
C12 0.077(4) 0.046(3) 0.086(5) -0.005(3) 0.025(4) -0.007(3)
C13 0.076(4) 0.046(3) 0.062(4) -0.007(3) 0.010(3) -0.013(3)
C14 0.075(4) 0.048(3) 0.065(4) 0.006(3) 0.006(3) 0.002(3)
C15 0.128(7) 0.068(5) 0.069(5) 0.009(4) 0.009(4) 0.011(5)
C16 0.130(7) 0.076(5) 0.076(5) 0.015(4) 0.011(5) -0.005(5)
C17 0.107(6) 0.065(4) 0.069(5) -0.003(3) 0.027(4) -0.014(4)
C18 0.098(6) 0.061(4) 0.082(5) -0.003(4) 0.028(4) -0.012(4)
C19 0.092(6) 0.086(6) 0.130(8) -0.001(5) 0.037(5) -0.022(5)
C20 0.087(5) 0.064(4) 0.064(4) 0.000(3) 0.012(4) -0.011(4)
C21 0.087(5) 0.067(5) 0.070(5) -0.002(4) 0.008(4) 0.003(4)
C22 0.064(4) 0.060(4) 0.065(4) 0.000(3) 0.007(3) -0.005(3)
C23 0.069(4) 0.065(4) 0.060(4) 0.000(3) 0.001(3) 0.015(3)
C24 0.108(6) 0.081(5) 0.061(4) 0.003(4) 0.016(4) -0.023(5)
O17 0.146(5) 0.093(4) 0.068(3) -0.014(3) 0.040(3) -0.036(4)
O3A 0.117(5) 0.186(7) 0.064(4) -0.004(4) 0.016(3) -0.017(5)
C1A 0.084(5) 0.081(5) 0.079(5) -0.004(4) 0.011(4) 0.002(4)
C2A 0.079(5) 0.123(7) 0.069(5) 0.003(5) 0.010(4) -0.018(5)
C3A 0.100(6) 0.109(6) 0.070(5) 0.002(5) 0.023(5) -0.023(5)
C4A 0.086(5) 0.111(7) 0.077(6) 0.010(5) 0.008(4) -0.016(5)
C5A 0.072(4) 0.073(5) 0.075(5) 0.003(4) 0.007(4) -0.019(4)
C6A 0.086(5) 0.086(5) 0.090(6) 0.016(5) 0.000(4) 0.010(4)
C7A 0.073(4) 0.068(5) 0.098(6) 0.017(4) 0.004(4) 0.012(4)
C8A 0.067(4) 0.055(4) 0.083(5) 0.007(3) 0.005(3) -0.006(3)
C9A 0.065(4) 0.049(4) 0.074(4) 0.001(3) 0.014(3) -0.006(3)
C10A 0.066(4) 0.058(4) 0.075(4) 0.002(3) 0.009(3) -0.013(3)
C11A 0.076(4) 0.060(4) 0.076(5) 0.000(3) 0.006(4) -0.001(3)
C12A 0.089(5) 0.062(4) 0.078(5) 0.005(4) 0.003(4) -0.004(4)
C13A 0.089(5) 0.055(4) 0.068(4) 0.000(3) 0.013(4) -0.014(4)
C14A 0.072(4) 0.061(4) 0.097(5) -0.004(4) 0.021(4) -0.006(3)
C15A 0.099(6) 0.076(5) 0.112(7) -0.002(5) 0.034(5) 0.004(4)
C16A 0.126(7) 0.077(5) 0.102(7) -0.011(5) 0.045(5) -0.003(5)
C17A 0.111(6) 0.072(5) 0.083(5) 0.001(4) 0.026(5) -0.018(5)
C18A 0.083(5) 0.069(4) 0.077(5) 0.009(4) 0.010(4) -0.010(4)
C19A 0.092(6) 0.108(7) 0.109(7) 0.014(5) 0.009(5) -0.022(5)
C20A 0.094(5) 0.076(5) 0.073(5) 0.005(4) 0.021(4) -0.012(5)
C21A 0.066(4) 0.091(6) 0.083(5) 0.010(4) 0.013(4) -0.008(4)
C22A 0.068(4) 0.067(4) 0.073(5) 0.013(4) 0.007(3) 0.009(4)
C23A 0.068(4) 0.077(5) 0.060(4) 0.015(4) 0.014(3) 0.006(4)
C24A 0.097(5) 0.082(5) 0.066(5) 0.001(4) 0.008(4) -0.028(4)
O17A 0.144(6) 0.106(5) 0.073(4) 0.000(3) 0.010(3) -0.042(4)
O3C 0.133(6) 0.234(10) 0.078(4) 0.028(5) -0.001(4) 0.062(6)
C1C 0.073(5) 0.136(8) 0.075(5) -0.003(5) 0.005(4) -0.004(5)
C2C 0.102(7) 0.159(10) 0.077(6) -0.007(7) -0.002(5) 0.009(7)
C3C 0.122(9) 0.205(14) 0.065(6) 0.019(7) 0.026(6) 0.046(9)
C4C 0.118(7) 0.123(8) 0.068(5) 0.033(5) 0.017(5) 0.021(6)
C5C 0.085(5) 0.099(6) 0.083(5) 0.008(5) 0.039(4) 0.007(5)
C6C 0.100(6) 0.114(7) 0.089(6) 0.036(5) 0.035(5) -0.005(5)
C7C 0.066(4) 0.084(5) 0.104(6) 0.022(4) 0.032(4) -0.007(4)
C8C 0.051(3) 0.065(4) 0.069(4) 0.006(3) 0.016(3) 0.011(3)
C9C 0.050(3) 0.062(4) 0.074(4) 0.003(3) 0.017(3) 0.012(3)
C10C 0.067(4) 0.083(5) 0.067(4) 0.008(4) 0.018(3) 0.012(4)
C11C 0.045(3) 0.069(4) 0.075(4) 0.004(3) 0.010(3) 0.000(3)
C12C 0.049(3) 0.070(4) 0.067(4) 0.006(3) 0.021(3) 0.009(3)
C13C 0.046(3) 0.068(4) 0.063(4) 0.010(3) 0.012(3) 0.011(3)
C14C 0.044(3) 0.072(4) 0.078(4) 0.000(3) 0.016(3) 0.004(3)
C15C 0.066(4) 0.084(5) 0.092(6) -0.006(4) 0.016(4) -0.013(4)
C16C 0.056(4) 0.120(7) 0.091(6) -0.015(5) 0.002(4) 0.012(4)
C17C 0.053(4) 0.082(5) 0.068(4) 0.001(4) 0.013(3) 0.023(3)
C18C 0.054(4) 0.070(4) 0.075(4) 0.004(3) 0.016(3) 0.012(3)
C19C 0.089(5) 0.075(5) 0.112(7) 0.022(5) 0.027(5) 0.025(4)
C20C 0.067(4) 0.089(5) 0.056(4) 0.000(3) 0.017(3) 0.006(4)
C21C 0.054(4) 0.075(4) 0.077(5) -0.002(4) 0.023(3) 0.011(4)
C22C 0.059(4) 0.061(4) 0.063(4) -0.001(3) 0.014(3) -0.001(3)
C23C 0.062(4) 0.063(4) 0.058(4) -0.006(3) 0.017(3) 0.000(3)
C24C 0.067(4) 0.093(5) 0.047(4) 0.003(3) 0.008(3) 0.021(4)
O17C 0.075(3) 0.110(4) 0.069(3) 0.014(3) 0.013(2) 0.028(3)
O3D 0.217(8) 0.132(6) 0.069(4) -0.007(4) 0.042(4) 0.041(6)
C1D 0.140(8) 0.093(6) 0.067(5) 0.002(4) 0.027(5) -0.024(6)
C2D 0.189(11) 0.094(7) 0.076(6) 0.008(5) 0.036(6) -0.004(7)
C3D 0.133(7) 0.089(6) 0.071(5) 0.004(5) 0.025(5) 0.034(6)
C4D 0.105(6) 0.082(5) 0.093(6) -0.014(5) 0.005(5) 0.011(5)
C5D 0.086(5) 0.079(5) 0.059(4) -0.004(4) 0.007(4) 0.021(4)
C6D 0.072(5) 0.112(6) 0.078(5) -0.011(5) 0.002(4) -0.008(5)
C7D 0.066(4) 0.094(5) 0.083(5) -0.005(4) 0.018(4) -0.019(4)
C8D 0.048(3) 0.080(4) 0.065(4) 0.005(3) 0.013(3) 0.009(3)
C9D 0.059(4) 0.062(4) 0.064(4) 0.004(3) 0.021(3) 0.011(3)
C10D 0.087(5) 0.076(5) 0.069(4) 0.005(4) 0.030(4) 0.017(4)
C11D 0.054(3) 0.067(4) 0.083(5) 0.014(3) 0.027(3) 0.006(3)
C12D 0.044(3) 0.074(4) 0.067(4) 0.002(3) 0.013(3) 0.000(3)
C13D 0.046(3) 0.061(4) 0.067(4) 0.004(3) 0.014(3) 0.011(3)
C14D 0.054(3) 0.067(4) 0.074(4) 0.011(3) 0.020(3) 0.005(3)
C15D 0.059(4) 0.101(6) 0.085(5) 0.020(4) 0.022(4) -0.004(4)
C16D 0.074(5) 0.130(7) 0.087(6) 0.042(5) 0.031(4) 0.021(5)
C17D 0.049(3) 0.085(5) 0.069(4) 0.010(4) 0.018(3) 0.013(3)
C18D 0.054(4) 0.080(5) 0.065(4) 0.016(3) 0.009(3) 0.017(3)
C19D 0.086(5) 0.089(6) 0.087(6) -0.015(4) 0.009(4) 0.024(5)
C20D 0.068(4) 0.078(5) 0.067(4) 0.014(4) 0.008(3) 0.015(4)
C21D 0.058(4) 0.073(4) 0.068(4) 0.013(3) 0.004(3) 0.007(4)
C22D 0.053(3) 0.058(4) 0.060(4) 0.004(3) 0.006(3) -0.003(3)
C23D 0.059(4) 0.067(4) 0.052(4) 0.010(3) 0.001(3) -0.008(3)
C24D 0.064(4) 0.088(5) 0.058(4) 0.011(3) 0.018(3) 0.028(4)
O17D 0.103(4) 0.104(4) 0.060(3) -0.003(3) 0.009(3) 0.035(3)
C1S 0.147(12) 0.167(13) 0.183(14) 0.025(11) 0.001(10) 0.027(10)
C2S 0.140(10) 0.118(8) 0.103(8) -0.035(6) 0.044(7) -0.021(8)
N1S 0.159(11) 0.31(2) 0.161(11) -0.072(12) 0.014(9) -0.077(13)
C1S1 0.211(15) 0.230(17) 0.083(7) -0.017(9) 0.035(8) 0.046(14)
C2S2 0.109(8) 0.136(11) 0.110(8) -0.005(8) -0.017(6) -0.018(8)
N2S 0.198(14) 0.170(13) 0.29(2) -0.050(13) -0.055(13) 0.060(12)

loop_
_atom_type_symbol
_atom_type_description
_atom_type_scat_dispersion_real
_atom_type_scat_dispersion_imag
_atom_type_scat_source
C C 0.0033 0.0016 'International Tables Vol C Tables 4.2.6.8 and 6.1.1.4'
H H 0 0 'International Tables Vol C Tables 4.2.6.8 and 6.1.1.4'
O O 0.0106 0.006 'International Tables Vol C Tables 4.2.6.8 and 6.1.1.4'
N N 0.0061 0.0033 'International Tables Vol C Tables 4.2.6.8 and 6.1.1.4'

loop_
_geom_angle_atom_site_label_1
_geom_angle_atom_site_label_2
_geom_angle_atom_site_label_3
_geom_angle
C2 C1 C10 111.7(8)
C3 C2 C1 112.9(8)
O3 C3 C4 123.4(10)
O3 C3 C2 121.7(9)
C4 C3 C2 115.0(8)
C5 C4 C3 123.3(8)
C4 C5 C6 121.8(7)
C4 C5 C10 122.2(7)
C6 C5 C10 116.0(6)
C5 C6 C7 112.5(6)
C6 C7 C8 111.9(6)
C14 C8 C7 112.4(6)
C14 C8 C9 110.6(5)
C7 C8 C9 110.1(6)
C11 C9 C8 112.0(5)
C11 C9 C10 112.8(5)
C8 C9 C10 112.1(5)
C5 C10 C1 113.4(7)
C5 C10 C9 107.5(5)
C1 C10 C9 110.4(6)
C9 C11 C12 112.2(5)
C13 C12 C11 110.5(5)
C12 C13 C14 108.5(5)
C12 C13 C18 110.6(6)
C14 C13 C18 112.6(5)
C12 C13 C17 117.7(5)
C14 C13 C17 98.7(5)
C18 C13 C17 108.3(5)
C8 C14 C15 118.5(6)
C8 C14 C13 114.3(6)
C15 C14 C13 104.8(6)
C14 C15 C16 103.9(6)
C15 C16 C17 107.0(6)
O17 C17 C20 111.1(6)
O17 C17 C16 108.7(6)
C20 C17 C16 110.1(7)
O17 C17 C13 114.2(7)
C20 C17 C13 109.6(6)
C16 C17 C13 102.7(6)
C19 C18 C13 116.9(6)
C21 C20 C17 176.9(8)
C20 C21 C22 175.5(8)
C24 C22 C23 118.1(6)
C24 C22 C21 123.4(6)
C23 C22 C21 118.5(6)
C23A C23 C22 120.1(6)
C24A C24 C22 121.4(7)
C10A C1A C2A 114.2(7)
C3A C2A C1A 111.8(7)
O3A C3A C4A 122.0(9)
O3A C3A C2A 121.4(9)
C4A C3A C2A 116.4(8)
C5A C4A C3A 123.6(8)
C4A C5A C10A 122.1(8)
C4A C5A C6A 120.4(7)
C10A C5A C6A 117.4(6)
C7A C6A C5A 114.1(7)
C6A C7A C8A 110.3(6)
C9A C8A C14A 110.6(5)
C9A C8A C7A 111.6(6)
C14A C8A C7A 113.8(6)
C8A C9A C11A 113.5(6)
C8A C9A C10A 113.2(5)
C11A C9A C10A 111.2(5)
C1A C10A C5A 110.1(6)
C1A C10A C9A 114.3(6)
C5A C10A C9A 112.8(6)
C9A C11A C12A 113.3(6)
C13A C12A C11A 110.3(6)
C14A C13A C12A 107.4(6)
C14A C13A C18A 111.4(6)
C12A C13A C18A 110.5(6)
C14A C13A C17A 100.8(6)
C12A C13A C17A 118.3(6)
C18A C13A C17A 108.0(6)
C8A C14A C13A 115.0(6)
C8A C14A C15A 118.9(6)
C13A C14A C15A 103.9(7)
C16A C15A C14A 104.3(7)
C15A C16A C17A 107.6(7)
O17A C17A C20A 106.0(7)
O17A C17A C16A 113.3(7)
C20A C17A C16A 109.2(7)
O17A C17A C13A 114.5(7)
C20A C17A C13A 110.1(6)
C16A C17A C13A 103.6(6)
C19A C18A C13A 117.5(6)
C21A C20A C17A 176.7(9)
C20A C21A C22A 175.6(9)
C23A C22A C24A 119.2(7)
C23A C22A C21A 120.3(7)
C24A C22A C21A 120.5(7)
C22A C23A C23 121.1(6)
C24 C24A C22A 120.1(7)
C2C C1C C10C 112.8(7)
C3C C2C C1C 110.3(9)
O3C C3C C4C 123.8(14)
O3C C3C C2C 121.0(13)
C4C C3C C2C 115.1(9)
C5C C4C C3C 121.6(10)
C4C C5C C10C 124.9(9)
C4C C5C C6C 120.7(8)
C10C C5C C6C 114.4(7)
C5C C6C C7C 115.2(6)
C8C C7C C6C 111.4(7)
C14C C8C C7C 112.4(6)
C14C C8C C9C 110.9(5)
C7C C8C C9C 111.1(5)
C10C C9C C11C 113.8(6)
C10C C9C C8C 111.3(5)
C11C C9C C8C 111.9(5)
C5C C10C C9C 111.8(7)
C5C C10C C1C 110.7(7)
C9C C10C C1C 111.8(6)
C12C C11C C9C 113.2(6)
C13C C12C C11C 110.6(5)
C12C C13C C18C 111.6(5)
C12C C13C C14C 107.4(5)
C18C C13C C14C 111.7(5)
C12C C13C C17C 118.4(5)
C18C C13C C17C 107.1(5)
C14C C13C C17C 100.3(5)
C8C C14C C15C 120.3(5)
C8C C14C C13C 115.9(6)
C15C C14C C13C 102.4(5)
C16C C15C C14C 104.9(6)
C15C C16C C17C 108.0(6)
O17C C17C C20C 110.0(5)
O17C C17C C16C 108.2(6)
C20C C17C C16C 110.1(6)
O17C C17C C13C 115.2(6)
C20C C17C C13C 110.1(5)
C16C C17C C13C 103.0(5)
C19C C18C C13C 115.7(5)
C21C C20C C17C 175.6(7)
C20C C21C C22C 171.1(8)
C24C C22C C23C 117.2(6)
C24C C22C C21C 124.3(6)
C23C C22C C21C 118.5(6)
C23D C23C C22C 121.7(6)
C24D C24C C22C 121.4(6)
C2D C1D C10D 111.2(8)
C3D C2D C1D 114.6(8)
O3D C3D C2D 123.1(10)
O3D C3D C4D 121.3(10)
C2D C3D C4D 115.4(8)
C5D C4D C3D 122.8(9)
C4D C5D C6D 120.2(8)
C4D C5D C10D 122.7(8)
C6D C5D C10D 117.1(6)
C5D C6D C7D 112.9(6)
C6D C7D C8D 109.8(7)
C9D C8D C7D 111.2(5)
C9D C8D C14D 109.1(5)
C7D C8D C14D 111.6(6)
C11D C9D C8D 112.8(5)
C11D C9D C10D 112.3(6)
C8D C9D C10D 110.5(5)
C5D C10D C1D 112.9(6)
C5D C10D C9D 111.2(6)
C1D C10D C9D 110.8(6)
C9D C11D C12D 114.5(5)
C13D C12D C11D 109.2(5)
C12D C13D C18D 111.5(5)
C12D C13D C14D 107.8(5)
C18D C13D C14D 112.6(5)
C12D C13D C17D 117.6(5)
C18D C13D C17D 107.8(5)
C14D C13D C17D 99.1(5)
C15D C14D C13D 105.3(6)
C15D C14D C8D 117.7(5)
C13D C14D C8D 113.4(5)
C14D C15D C16D 103.6(6)
C15D C16D C17D 106.6(6)
O17D C17D C20D 108.4(6)
O17D C17D C16D 111.4(6)
C20D C17D C16D 109.7(6)
O17D C17D C13D 111.0(6)
C20D C17D C13D 111.7(5)
C16D C17D C13D 104.5(5)
C19D C18D C13D 115.7(5)
C21D C20D C17D 174.1(7)
C20D C21D C22D 178.1(8)
C24D C22D C23D 119.0(6)
C24D C22D C21D 121.8(6)
C23D C22D C21D 119.2(6)
C23C C23D C22D 119.7(6)
C24C C24D C22D 121.0(6)
N1S C2S C1S 176.5(15)
N2S C2S2 C1S1 172.8(18)

loop_
_geom_bond_atom_site_label_1
_geom_bond_atom_site_label_2
_geom_bond_distance
O3 C3 1.216(10)
C1 C2 1.519(13)
C1 C10 1.521(11)
C2 C3 1.468(14)
C3 C4 1.452(12)
C4 C5 1.334(10)
C5 C6 1.477(11)
C5 C10 1.508(11)
C6 C7 1.509(11)
C7 C8 1.523(10)
C8 C14 1.504(9)
C8 C9 1.532(9)
C9 C11 1.530(9)
C9 C10 1.572(9)
C11 C12 1.533(10)
C12 C13 1.512(9)
C13 C14 1.542(10)
C13 C18 1.551(10)
C13 C17 1.587(10)
C14 C15 1.510(10)
C15 C16 1.547(12)
C16 C17 1.553(12)
C17 O17 1.409(9)
C17 C20 1.469(11)
C18 C19 1.523(11)
C20 C21 1.174(10)
C21 C22 1.457(11)
C22 C24 1.368(10)
C22 C23 1.419(9)
C23 C23A 1.363(10)
C24 C24A 1.368(10)
O3A C3A 1.231(10)
C1A C10A 1.492(10)
C1A C2A 1.505(11)
C2A C3A 1.495(12)
C3A C4A 1.437(13)
C4A C5A 1.343(11)
C5A C10A 1.517(10)
C5A C6A 1.518(11)
C6A C7A 1.505(12)
C7A C8A 1.532(10)
C8A C9A 1.499(9)
C8A C14A 1.522(10)
C9A C11A 1.535(9)
C9A C10A 1.539(9)
C11A C12A 1.539(10)
C12A C13A 1.536(10)
C13A C14A 1.527(10)
C13A C18A 1.566(10)
C13A C17A 1.571(11)
C14A C15A 1.543(11)
C15A C16A 1.527(13)
C16A C17A 1.543(12)
C17A O17A 1.419(11)
C17A C20A 1.480(11)
C18A C19A 1.517(11)
C20A C21A 1.173(10)
C21A C22A 1.450(11)
C22A C23A 1.363(10)
C22A C24A 1.394(10)
O3C C3C 1.245(12)
C1C C2C 1.496(12)
C1C C10C 1.559(11)
C2C C3C 1.495(17)
C3C C4C 1.455(16)
C4C C5C 1.336(12)
C5C C10C 1.491(11)
C5C C6C 1.513(12)
C6C C7C 1.526(12)
C7C C8C 1.505(10)
C8C C14C 1.489(9)
C8C C9C 1.541(9)
C9C C10C 1.524(10)
C9C C11C 1.527(9)
C11C C12C 1.520(9)
C12C C13C 1.518(9)
C13C C18C 1.545(9)
C13C C14C 1.552(9)
C13C C17C 1.566(10)
C14C C15C 1.541(10)
C15C C16C 1.513(12)
C16C C17C 1.533(11)
C17C O17C 1.428(8)
C17C C20C 1.482(10)
C18C C19C 1.541(10)
C20C C21C 1.198(9)
C21C C22C 1.410(9)
C22C C24C 1.390(9)
C22C C23C 1.407(9)
C23C C23D 1.368(9)
C24C C24D 1.359(9)
O3D C3D 1.206(10)
C1D C2D 1.512(12)
C1D C10D 1.539(11)
C2D C3D 1.447(13)
C3D C4D 1.489(13)
C4D C5D 1.314(11)
C5D C6D 1.508(11)
C5D C10D 1.514(11)
C6D C7D 1.530(11)
C7D C8D 1.530(10)
C8D C9D 1.525(9)
C8D C14D 1.555(9)
C9D C11D 1.505(10)
C9D C10D 1.541(10)
C11D C12D 1.541(9)
C12D C13D 1.524(8)
C13D C18D 1.534(9)
C13D C14D 1.537(10)
C13D C17D 1.576(9)
C14D C15D 1.532(9)
C15D C16D 1.540(11)
C16D C17D 1.571(11)
C17D O17D 1.410(9)
C17D C20D 1.477(10)
C18D C19D 1.512(11)
C20D C21D 1.188(9)
C21D C22D 1.443(9)
C22D C24D 1.390(9)
C22D C23D 1.392(9)
C1S C2S 1.390(18)
C2S N1S 1.156(16)
C1S1 C2S2 1.47(2)
C2S2 N2S 1.123(17)

loop_
_geom_hbond_atom_site_label_D
_geom_hbond_atom_site_label_H
_geom_hbond_atom_site_label_A
_geom_hbond_distance_DH
_geom_hbond_distance_HA
_geom_hbond_distance_DA
_geom_hbond_angle_DHA
_geom_hbond_site_symmetry_A
O17A H17A N1S 0.85(3) 2.40(4) 3.250(18) 173(13) 1_565
O17C H17C O3A 0.82 2.26 2.774(9) 121 1_546
O17D H17D O3 0.82 1.97 2.777(8) 168.3 1_556
C1S H1S1 O17 0.96 2.63 3.437(17) 142.2 1_655
C1S H1S2 O17D 0.96 2.54 3.267(15) 132.1 2_646
O17A H17A N1S 0.85(3) 2.40(4) 3.250(18) 173(13) 1_565
O17C H17C O3A 0.82 2.26 2.774(9) 121 1_546
C1S H1S1 O17 0.96 2.63 3.437(17) 142.2 1_655
C1S H1S2 O17D 0.96 2.54 3.267(15) 132.1 2_646
C1S H1S1 O17 0.96 2.63 3.437(17) 142.2 1_655
C1S H1S2 O17D 0.96 2.54 3.267(15) 132.1 2_646
O17A H17A N1S 0.85(3) 2.40(4) 3.250(18) 173(13) 1_565
O17C H17C O3A 0.82 2.26 2.774(9) 121 1_546

loop_
_geom_torsion_atom_site_label_1
_geom_torsion_atom_site_label_2
_geom_torsion_atom_site_label_3
_geom_torsion_atom_site_label_4
_geom_torsion
C10 C1 C2 C3 -54.5(12)
C1 C2 C3 O3 -138.7(10)
C1 C2 C3 C4 41.3(12)
O3 C3 C4 C5 169.8(9)
C2 C3 C4 C5 -10.2(12)
C3 C4 C5 C6 170.3(8)
C3 C4 C5 C10 -7.8(12)
C4 C5 C6 C7 128.4(8)
C10 C5 C6 C7 -53.3(10)
C5 C6 C7 C8 52.3(10)
C6 C7 C8 C14 -178.3(6)
C6 C7 C8 C9 -54.7(8)
C14 C8 C9 C11 -50.4(8)
C7 C8 C9 C11 -175.1(6)
C14 C8 C9 C10 -178.3(6)
C7 C8 C9 C10 57.0(7)
C4 C5 C10 C1 -6.4(11)
C6 C5 C10 C1 175.3(7)
C4 C5 C10 C9 -128.8(7)
C6 C5 C10 C9 52.9(8)
C2 C1 C10 C5 36.4(11)
C2 C1 C10 C9 157.1(8)
C11 C9 C10 C5 178.0(6)
C8 C9 C10 C5 -54.5(7)
C11 C9 C10 C1 53.8(8)
C8 C9 C10 C1 -178.7(7)
C8 C9 C11 C12 53.1(7)
C10 C9 C11 C12 -179.3(5)
C9 C11 C12 C13 -57.4(7)
C11 C12 C13 C14 57.4(7)
C11 C12 C13 C18 -66.6(7)
C11 C12 C13 C17 168.2(6)
C7 C8 C14 C15 -58.5(9)
C9 C8 C14 C15 178.1(7)
C7 C8 C14 C13 177.2(6)
C9 C8 C14 C13 53.8(7)
C12 C13 C14 C8 -57.7(7)
C18 C13 C14 C8 65.1(7)
C17 C13 C14 C8 179.1(5)
C12 C13 C14 C15 171.0(6)
C18 C13 C14 C15 -66.2(7)
C17 C13 C14 C15 47.8(6)
C8 C14 C15 C16 -164.6(7)
C13 C14 C15 C16 -35.8(8)
C14 C15 C16 C17 8.5(9)
C15 C16 C17 O17 142.0(7)
C15 C16 C17 C20 -96.1(8)
C15 C16 C17 C13 20.6(8)
C12 C13 C17 O17 85.4(8)
C14 C13 C17 O17 -158.3(6)
C18 C13 C17 O17 -40.9(8)
C12 C13 C17 C20 -40.0(9)
C14 C13 C17 C20 76.3(7)
C18 C13 C17 C20 -166.3(6)
C12 C13 C17 C16 -157.1(6)
C14 C13 C17 C16 -40.8(6)
C18 C13 C17 C16 76.6(7)
C12 C13 C18 C19 -40.5(9)
C14 C13 C18 C19 -162.1(7)
C17 C13 C18 C19 89.9(8)
C24 C22 C23 C23A -2.0(10)
C21 C22 C23 C23A -178.8(6)
C23 C22 C24 C24A 2.1(12)
C21 C22 C24 C24A 178.7(7)
C10A C1A C2A C3A -54.0(10)
C1A C2A C3A O3A -154.8(8)
C1A C2A C3A C4A 29.3(11)
O3A C3A C4A C5A -175.9(8)
C2A C3A C4A C5A 0.0(12)
C3A C4A C5A C10A -6.5(12)
C3A C4A C5A C6A 170.1(8)
C4A C5A C6A C7A 141.9(8)
C10A C5A C6A C7A -41.4(9)
C5A C6A C7A C8A 50.5(9)
C6A C7A C8A C9A -58.9(8)
C6A C7A C8A C14A 175.1(7)
C14A C8A C9A C11A -47.6(8)
C7A C8A C9A C11A -175.3(6)
C14A C8A C9A C10A -175.7(5)
C7A C8A C9A C10A 56.6(8)
C2A C1A C10A C5A 46.8(9)
C2A C1A C10A C9A 175.0(6)
C4A C5A C10A C1A -17.1(9)
C6A C5A C10A C1A 166.3(6)
C4A C5A C10A C9A -146.1(7)
C6A C5A C10A C9A 37.3(8)
C8A C9A C10A C1A -171.6(6)
C11A C9A C10A C1A 59.1(8)
C8A C9A C10A C5A -44.8(8)
C11A C9A C10A C5A -174.1(6)
C8A C9A C11A C12A 49.8(8)
C10A C9A C11A C12A 178.9(6)
C9A C11A C12A C13A -54.7(8)
C11A C12A C13A C14A 57.4(8)
C11A C12A C13A C18A -64.3(8)
C11A C12A C13A C17A 170.4(6)
C9A C8A C14A C13A 54.5(8)
C7A C8A C14A C13A -179.0(6)
C9A C8A C14A C15A 178.6(7)
C7A C8A C14A C15A -54.9(9)
C12A C13A C14A C8A -59.3(8)
C18A C13A C14A C8A 61.8(8)
C17A C13A C14A C8A 176.2(6)
C12A C13A C14A C15A 169.0(6)
C18A C13A C14A C15A -69.8(7)
C17A C13A C14A C15A 44.6(7)
C8A C14A C15A C16A -163.5(7)
C13A C14A C15A C16A -34.2(8)
C14A C15A C16A C17A 9.6(9)
C15A C16A C17A O17A 142.3(8)
C15A C16A C17A C20A -99.7(8)
C15A C16A C17A C13A 17.6(9)
C14A C13A C17A O17A -161.9(7)
C12A C13A C17A O17A 81.5(9)
C18A C13A C17A O17A -44.9(9)
C14A C13A C17A C20A 78.8(8)
C12A C13A C17A C20A -37.8(10)
C18A C13A C17A C20A -164.3(7)
C14A C13A C17A C16A -37.9(7)
C12A C13A C17A C16A -154.5(7)
C18A C13A C17A C16A 79.0(8)
C14A C13A C18A C19A -163.0(7)
C12A C13A C18A C19A -43.8(9)
C17A C13A C18A C19A 87.2(9)
C24A C22A C23A C23 0.9(10)
C21A C22A C23A C23 -177.9(6)
C22 C23 C23A C22A 0.6(10)
C22 C24 C24A C22A -0.7(13)
C23A C22A C24A C24 -0.9(12)
C21A C22A C24A C24 178.0(7)
C10C C1C C2C C3C -57.8(12)
C1C C2C C3C O3C -138.6(9)
C1C C2C C3C C4C 45.0(12)
O3C C3C C4C C5C 171.3(9)
C2C C3C C4C C5C -12.5(14)
C3C C4C C5C C10C -8.8(14)
C3C C4C C5C C6C 173.7(9)
C4C C5C C6C C7C 132.4(9)
C10C C5C C6C C7C -45.3(11)
C5C C6C C7C C8C 47.6(10)
C6C C7C C8C C14C -178.3(6)
C6C C7C C8C C9C -53.4(8)
C14C C8C C9C C10C -176.3(6)
C7C C8C C9C C10C 58.0(7)
C14C C8C C9C C11C -47.7(7)
C7C C8C C9C C11C -173.4(6)
C4C C5C C10C C9C -129.4(9)
C6C C5C C10C C9C 48.3(9)
C4C C5C C10C C1C -4.0(11)
C6C C5C C10C C1C 173.6(7)
C11C C9C C10C C5C 177.8(6)
C8C C9C C10C C5C -54.6(7)
C11C C9C C10C C1C 53.1(8)
C8C C9C C10C C1C -179.4(6)
C2C C1C C10C C5C 37.4(11)
C2C C1C C10C C9C 162.8(8)
C10C C9C C11C C12C 179.3(5)
C8C C9C C11C C12C 52.0(7)
C9C C11C C12C C13C -58.1(7)
C11C C12C C13C C18C -65.4(7)
C11C C12C C13C C14C 57.2(7)
C11C C12C C13C C17C 169.6(6)
C7C C8C C14C C15C -58.7(8)
C9C C8C C14C C15C 176.3(6)
C7C C8C C14C C13C 177.3(5)
C9C C8C C14C C13C 52.3(7)
C12C C13C C14C C8C -57.1(7)
C18C C13C C14C C8C 65.4(7)
C17C C13C C14C C8C 178.6(5)
C12C C13C C14C C15C 170.0(5)
C18C C13C C14C C15C -67.4(7)
C17C C13C C14C C15C 45.7(6)
C8C C14C C15C C16C -164.1(7)
C13C C14C C15C C16C -33.9(7)
C14C C15C C16C C17C 8.3(9)
C15C C16C C17C O17C 142.7(6)
C15C C16C C17C C20C -97.1(7)
C15C C16C C17C C13C 20.2(8)
C12C C13C C17C O17C 85.9(7)
C18C C13C C17C O17C -41.2(7)
C14C C13C C17C O17C -157.9(5)
C12C C13C C17C C20C -39.2(8)
C18C C13C C17C C20C -166.3(6)
C14C C13C C17C C20C 77.0(6)
C12C C13C C17C C16C -156.6(6)
C18C C13C C17C C16C 76.3(6)
C14C C13C C17C C16C -40.3(6)
C12C C13C C18C C19C -39.8(8)
C14C C13C C18C C19C -159.9(6)
C17C C13C C18C C19C 91.3(7)
C24C C22C C23C C23D -0.6(10)
C21C C22C C23C C23D 179.3(6)
C23C C22C C24C C24D 1.5(10)
C21C C22C C24C C24D -178.5(7)
C10D C1D C2D C3D -53.3(12)
C1D C2D C3D O3D -148.0(10)
C1D C2D C3D C4D 37.0(13)
O3D C3D C4D C5D 178.9(9)
C2D C3D C4D C5D -6.0(13)
C3D C4D C5D C6D 171.5(8)
C3D C4D C5D C10D -7.6(12)
C4D C5D C6D C7D 135.1(8)
C10D C5D C6D C7D -45.7(10)
C5D C6D C7D C8D 50.6(9)
C6D C7D C8D C9D -59.3(8)
C6D C7D C8D C14D 178.6(6)
C7D C8D C9D C11D -173.0(6)
C14D C8D C9D C11D -49.4(7)
C7D C8D C9D C10D 60.4(7)
C14D C8D C9D C10D -176.0(6)
C4D C5D C10D C1D -10.0(11)
C6D C5D C10D C1D 170.9(7)
C4D C5D C10D C9D -135.3(7)
C6D C5D C10D C9D 45.6(8)
C2D C1D C10D C5D 38.7(10)
C2D C1D C10D C9D 164.2(7)
C11D C9D C10D C5D -178.6(6)
C8D C9D C10D C5D -51.7(7)
C11D C9D C10D C1D 55.0(8)
C8D C9D C10D C1D -178.1(6)
C8D C9D C11D C12D 52.1(7)
C10D C9D C11D C12D 177.7(5)
C9D C11D C12D C13D -56.3(7)
C11D C12D C13D C18D -65.8(7)
C11D C12D C13D C14D 58.3(7)
C11D C12D C13D C17D 169.1(6)
C12D C13D C14D C15D 169.1(5)
C18D C13D C14D C15D -67.5(7)
C17D C13D C14D C15D 46.2(6)
C12D C13D C14D C8D -60.9(6)
C18D C13D C14D C8D 62.4(7)
C17D C13D C14D C8D 176.1(5)
C9D C8D C14D C15D 179.0(6)
C7D C8D C14D C15D -57.6(8)
C9D C8D C14D C13D 55.6(7)
C7D C8D C14D C13D 179.0(5)
C13D C14D C15D C16D -37.2(8)
C8D C14D C15D C16D -164.6(6)
C14D C15D C16D C17D 12.3(8)
C15D C16D C17D O17D 135.8(7)
C15D C16D C17D C20D -104.2(7)
C15D C16D C17D C13D 15.8(8)
C12D C13D C17D O17D 87.0(7)
C18D C13D C17D O17D -39.9(7)
C14D C13D C17D O17D -157.3(5)
C12D C13D C17D C20D -34.2(9)
C18D C13D C17D C20D -161.1(6)
C14D C13D C17D C20D 81.5(6)
C12D C13D C17D C16D -152.7(6)
C18D C13D C17D C16D 80.3(7)
C14D C13D C17D C16D -37.1(6)
C12D C13D C18D C19D -40.5(8)
C14D C13D C18D C19D -161.8(6)
C17D C13D C18D C19D 89.9(7)
C22C C23C C23D C22D -0.9(9)
C24D C22D C23D C23C 1.7(9)
C21D C22D C23D C23C -177.5(6)
C22C C24C C24D C22D -0.8(11)
C23D C22D C24D C24C -0.8(10)
C21D C22D C24D C24C 178.3(7)
